data_2021692
loop_
_publ_author_name
'Bomfim Filho, Lucius Flavius Ourives'
'Rocha, Cleidivania'
'Rodrigues, Bernardo Lages'
'Beraldo, Heloisa'
'Teixeira, Leticia Regina'

_publ_section_title
;
 Synthesis, crystal structure and studies on the interaction with albumin
 of a new silver(I) complex based on 2-(4-nitrobenzenesulfonamido)benzoic
 acid
;
_journal_coeditor_code QS3085
_journal_issue 7
_journal_name_full 'Acta Crystallographica Section C'
_journal_page_first 1011
_journal_page_last 1020
_journal_paper_doi 10.1107/S2053229619008593
_journal_volume 75
_journal_year 2019
_chemical_formula_iupac 'C13 H10 N2 O6 S'
_chemical_formula_moiety 'C13 H10 N2 O6 S'
_chemical_formula_sum 'C13 H10 N2 O6 S'
_chemical_formula_weight 322.29
_chemical_name_systematic
;
2-(4-Nitrobenzenesulfonamido)benzoic acid
;
_space_group_IT_number 2
_space_group_name_Hall '-P 1'
_space_group_name_H-M_alt 'P -1'
_symmetry_cell_setting triclinic
_symmetry_space_group_name_Hall '-P 1'
_symmetry_space_group_name_H-M 'P -1'
_atom_sites_solution_hydrogens mixed
_audit_creation_method 'WinGX routine CIF_UPDATE'
_cell_angle_alpha 102.153(4)
_cell_angle_beta 100.951(4)
_cell_angle_gamma 99.745(4)
_cell_formula_units_Z 2
_cell_length_a 6.9140(3)
_cell_length_b 10.0641(5)
_cell_length_c 10.1532(5)
_cell_measurement_reflns_used 5557
_cell_measurement_temperature 300.70(14)
_cell_measurement_theta_max 32.5900
_cell_measurement_theta_min 3.0740
_cell_volume 661.77(6)
_computing_cell_refinement
;
CrysAlis PRO (Rigaku OD, 2018)
;
_computing_data_collection
;
CrysAlis PRO (Rigaku OD, 2018)
;
_computing_data_reduction
;
CrysAlis PRO (Rigaku OD, 2018)
;
_computing_molecular_graphics
;
Mercury (Macrae <i>et al.</i>, 2008)
;
_computing_publication_material
;
SHELXL2018 (Sheldrick, 2015)
;
_computing_structure_refinement
;
SHELXL2018 (Sheldrick, 2015)
;
_computing_structure_solution
;
SHELXS97 (Sheldrick, 2008)
;
_diffrn_ambient_temperature 300.70(14)
_diffrn_detector_area_resol_mean 10.4186
_diffrn_measured_fraction_theta_full 0.999
_diffrn_measured_fraction_theta_max 0.922
_diffrn_measurement_device 'four-circle diffractometer'
_diffrn_measurement_device_type 'Rigaku Xcalibur, Atlas, Gemini ultra'
_diffrn_measurement_method '\w scans'
_diffrn_radiation_monochromator graphite
_diffrn_radiation_type MoK\a
_diffrn_radiation_wavelength 0.71073
_diffrn_reflns_av_R_equivalents 0.0425
_diffrn_reflns_av_unetI/netI 0.0328
_diffrn_reflns_limit_h_max 10
_diffrn_reflns_limit_h_min -10
_diffrn_reflns_limit_k_max 14
_diffrn_reflns_limit_k_min -14
_diffrn_reflns_limit_l_max 14
_diffrn_reflns_limit_l_min -15
_diffrn_reflns_number 13718
_diffrn_reflns_theta_full 25.242
_diffrn_reflns_theta_max 32.754
_diffrn_reflns_theta_min 2.59
_exptl_absorpt_coefficient_mu 0.279
_exptl_absorpt_correction_T_max 1.00000
_exptl_absorpt_correction_T_min 0.90048
_exptl_absorpt_correction_type multi-scan
_exptl_absorpt_process_details
;
(CrysAlis PRO; Rigaku OD, 2018)
;
_exptl_crystal_colour colourless
_exptl_crystal_density_diffrn 1.617
_exptl_crystal_description prism
_exptl_crystal_F_000 332
_exptl_crystal_size_max 0.68
_exptl_crystal_size_mid 0.35
_exptl_crystal_size_min 0.14
_refine_diff_density_max 0.331
_refine_diff_density_min -0.372
_refine_ls_extinction_method none
_refine_ls_goodness_of_fit_ref 1.061
_refine_ls_hydrogen_treatment constr
_refine_ls_matrix_type full
_refine_ls_number_parameters 200
_refine_ls_number_reflns 4515
_refine_ls_number_restraints 0
_refine_ls_restrained_S_all 1.061
_refine_ls_R_factor_all 0.0486
_refine_ls_R_factor_gt 0.0408
_refine_ls_shift/su_max 0
_refine_ls_shift/su_mean 0
_refine_ls_structure_factor_coef Fsqd
_refine_ls_weighting_details 'w=1/[\s^2^(Fo^2^)+(0.0534P)^2^+0.1382P] where P=(Fo^2^+2Fc^2^)/3'
_refine_ls_weighting_scheme calc
_refine_ls_wR_factor_gt 0.107
_refine_ls_wR_factor_ref 0.116
_reflns_number_gt 3841
_reflns_number_total 4515
_reflns_threshold_expression 'I > 2\s(I)'
_cod_data_source_file qs3085sup1.cif
_cod_data_source_block HL
_cod_database_code 2021692

loop_
_symmetry_equiv_pos_as_xyz
'x, y, z'
'-x, -y, -z'

loop_
_atom_site_type_symbol
_atom_site_label
_atom_site_fract_x
_atom_site_fract_y
_atom_site_fract_z
_atom_site_U_iso_or_equiv
_atom_site_adp_type
_atom_site_calc_flag
_atom_site_occupancy
S S1 0.12454(4) 0.47628(3) 0.74105(3) 0.02885(9) Uani d 1
O O1 -0.33898(16) -0.03940(10) 0.38167(11) 0.0433(2) Uani d 1
H H1 -0.443606 -0.066604 0.404167 0.065 Uiso calc 1
O O2 -0.32527(14) 0.14767(10) 0.54881(12) 0.0406(2) Uani d 1
O O3 -0.01498(16) 0.51483(10) 0.82160(11) 0.0403(2) Uani d 1
O O4 0.25416(15) 0.58008(10) 0.70247(11) 0.0393(2) Uani d 1
O O5 0.58057(18) 0.11306(11) 1.12775(11) 0.0458(3) Uani d 1
O O6 0.79937(17) 0.14961(13) 1.00541(14) 0.0546(3) Uani d 1
N N1 -0.01504(15) 0.36229(11) 0.60268(11) 0.0308(2) Uani d 1
H H1N -0.129422 0.323849 0.611424 0.037 Uiso d 1
N N2 0.64156(17) 0.16245(12) 1.03919(12) 0.0358(2) Uani d 1
C C1 -0.25207(18) 0.08679(13) 0.45781(13) 0.0307(2) Uani d 1
C C2 -0.06143(17) 0.14679(12) 0.42646(12) 0.0276(2) Uani d 1
C C3 0.05425(17) 0.28066(12) 0.49812(12) 0.0265(2) Uani d 1
C C4 0.2329(2) 0.33032(15) 0.46234(14) 0.0361(3) Uani d 1
H H4 0.30801 0.419659 0.507179 0.043 Uiso calc 1
C C5 0.2993(2) 0.24796(17) 0.36091(16) 0.0418(3) Uani d 1
H H5 0.420223 0.281618 0.33951 0.05 Uiso calc 1
C C6 0.1880(2) 0.11621(16) 0.29097(15) 0.0414(3) Uani d 1
H H6 0.233994 0.060917 0.223264 0.05 Uiso calc 1
C C7 0.0083(2) 0.06735(14) 0.32238(14) 0.0364(3) Uani d 1
H H7 -0.068407 -0.020376 0.273293 0.044 Uiso calc 1
C C8 0.28090(17) 0.38494(12) 0.83002(12) 0.0280(2) Uani d 1
C C9 0.2009(2) 0.30539(16) 0.91162(16) 0.0380(3) Uani d 1
H H9 0.068394 0.301506 0.919686 0.046 Uiso calc 1
C C10 0.3196(2) 0.23221(15) 0.98058(15) 0.0373(3) Uani d 1
H H10 0.268501 0.178123 1.035203 0.045 Uiso calc 1
C C11 0.51523(19) 0.24128(12) 0.96650(13) 0.0300(2) Uani d 1
C C12 0.5970(2) 0.32060(15) 0.88735(15) 0.0370(3) Uani d 1
H H12 0.72984 0.324516 0.880113 0.044 Uiso calc 1
C C13 0.47850(19) 0.39464(15) 0.81850(14) 0.0349(3) Uani d 1
H H13 0.53117 0.449933 0.765428 0.042 Uiso calc 1

loop_
_atom_site_aniso_label
_atom_site_aniso_U_11
_atom_site_aniso_U_22
_atom_site_aniso_U_33
_atom_site_aniso_U_12
_atom_site_aniso_U_13
_atom_site_aniso_U_23
S1 0.02764(15) 0.02435(15) 0.03087(16) 0.00152(11) 0.00438(11) 0.00453(11)
O1 0.0386(5) 0.0351(5) 0.0449(6) -0.0104(4) 0.0123(4) -0.0017(4)
O2 0.0288(4) 0.0346(5) 0.0517(6) -0.0038(4) 0.0147(4) 0.0000(4)
O3 0.0398(5) 0.0385(5) 0.0421(5) 0.0128(4) 0.0122(4) 0.0032(4)
O4 0.0375(5) 0.0283(4) 0.0465(6) -0.0046(4) 0.0031(4) 0.0126(4)
O5 0.0538(6) 0.0428(6) 0.0410(6) 0.0088(5) 0.0051(5) 0.0176(5)
O6 0.0403(6) 0.0572(7) 0.0746(9) 0.0202(5) 0.0156(6) 0.0252(6)
N1 0.0230(4) 0.0315(5) 0.0319(5) -0.0014(4) 0.0053(4) 0.0022(4)
N2 0.0355(6) 0.0292(5) 0.0378(6) 0.0047(4) 0.0019(4) 0.0056(4)
C1 0.0255(5) 0.0294(6) 0.0331(6) -0.0002(4) 0.0031(4) 0.0071(5)
C2 0.0251(5) 0.0295(5) 0.0266(5) 0.0017(4) 0.0043(4) 0.0081(4)
C3 0.0245(5) 0.0288(5) 0.0248(5) 0.0022(4) 0.0032(4) 0.0087(4)
C4 0.0309(6) 0.0377(7) 0.0360(6) -0.0037(5) 0.0097(5) 0.0086(5)
C5 0.0376(7) 0.0519(8) 0.0392(7) 0.0040(6) 0.0172(6) 0.0160(6)
C6 0.0457(8) 0.0464(8) 0.0355(7) 0.0098(6) 0.0192(6) 0.0092(6)
C7 0.0414(7) 0.0345(6) 0.0303(6) 0.0035(5) 0.0095(5) 0.0041(5)
C8 0.0261(5) 0.0274(5) 0.0277(5) 0.0018(4) 0.0051(4) 0.0055(4)
C9 0.0279(6) 0.0468(8) 0.0460(8) 0.0078(5) 0.0147(5) 0.0207(6)
C10 0.0345(6) 0.0420(7) 0.0413(7) 0.0059(5) 0.0139(5) 0.0202(6)
C11 0.0303(6) 0.0269(5) 0.0291(5) 0.0035(4) 0.0036(4) 0.0042(4)
C12 0.0266(6) 0.0461(7) 0.0417(7) 0.0067(5) 0.0114(5) 0.0158(6)
C13 0.0295(6) 0.0415(7) 0.0364(6) 0.0036(5) 0.0109(5) 0.0159(5)

loop_
_atom_type_symbol
_atom_type_description
_atom_type_scat_dispersion_real
_atom_type_scat_dispersion_imag
_atom_type_scat_source
C C 0.0033 0.0016 'International Tables Vol C Tables 4.2.6.8 and 6.1.1.4'
H H 0 0 'International Tables Vol C Tables 4.2.6.8 and 6.1.1.4'
N N 0.0061 0.0033 'International Tables Vol C Tables 4.2.6.8 and 6.1.1.4'
O O 0.0106 0.006 'International Tables Vol C Tables 4.2.6.8 and 6.1.1.4'
S S 0.1246 0.1234 'International Tables Vol C Tables 4.2.6.8 and 6.1.1.4'

loop_
_exptl_crystal_face_index_h
_exptl_crystal_face_index_k
_exptl_crystal_face_index_l
_exptl_crystal_face_perp_dist
3.0000 -2.9989 -2.0013 0.382407
-3.9998 -5.0019 1.9979 0.310788
-0.0006 -1.0077 4.9996 0.070483
0.0006 1.0077 -4.9996 0.070482
0.0000 -1.0001 -0.0004 0.166275
0.0000 1.0001 0.0004 0.183031
-4.9999 3.9984 3.0017 0.301824

loop_
_geom_angle_atom_site_label_1
_geom_angle_atom_site_label_2
_geom_angle_atom_site_label_3
_geom_angle
O4 S1 O3 120.22(6)
O4 S1 N1 109.78(6)
O3 S1 N1 104.49(6)
O4 S1 C8 107.12(6)
O3 S1 C8 108.39(6)
N1 S1 C8 106.03(6)
C1 O1 H1 109.5
C3 N1 S1 126.42(8)
C3 N1 H1N 113.2
S1 N1 H1N 114.7
O5 N2 O6 124.50(12)
O5 N2 C11 117.92(12)
O6 N2 C11 117.58(12)
O2 C1 O1 121.85(11)
O2 C1 C2 123.80(11)
O1 C1 C2 114.34(11)
C7 C2 C3 118.68(11)
C7 C2 C1 118.77(11)
C3 C2 C1 122.55(11)
C4 C3 C2 119.19(11)
C4 C3 N1 121.53(11)
C2 C3 N1 119.27(10)
C5 C4 C3 120.56(13)
C5 C4 H4 119.7
C3 C4 H4 119.7
C6 C5 C4 120.67(13)
C6 C5 H5 119.7
C4 C5 H5 119.7
C7 C6 C5 119.39(13)
C7 C6 H6 120.3
C5 C6 H6 120.3
C6 C7 C2 121.45(13)
C6 C7 H7 119.3
C2 C7 H7 119.3
C13 C8 C9 121.35(12)
C13 C8 S1 119.98(10)
C9 C8 S1 118.67(9)
C10 C9 C8 119.56(12)
C10 C9 H9 120.2
C8 C9 H9 120.2
C11 C10 C9 118.42(12)
C11 C10 H10 120.8
C9 C10 H10 120.8
C12 C11 C10 122.67(12)
C12 C11 N2 118.86(11)
C10 C11 N2 118.47(12)
C11 C12 C13 119.04(12)
C11 C12 H12 120.5
C13 C12 H12 120.5
C8 C13 C12 118.95(12)
C8 C13 H13 120.5
C12 C13 H13 120.5

loop_
_geom_bond_atom_site_label_1
_geom_bond_atom_site_label_2
_geom_bond_distance
S1 O4 1.4271(10)
S1 O3 1.4293(10)
S1 N1 1.6287(11)
S1 C8 1.7733(12)
O1 C1 1.3128(15)
O1 H1 0.82
O2 C1 1.2368(16)
O5 N2 1.2226(16)
O6 N2 1.2232(16)
N1 C3 1.4109(16)
N1 H1N 0.8488
N2 C11 1.4742(16)
C1 C2 1.4745(17)
C2 C7 1.3988(18)
C2 C3 1.4091(16)
C3 C4 1.3950(17)
C4 C5 1.381(2)
C4 H4 0.93
C5 C6 1.380(2)
C5 H5 0.93
C6 C7 1.378(2)
C6 H6 0.93
C7 H7 0.93
C8 C13 1.3821(17)
C8 C9 1.3919(17)
C9 C10 1.3818(19)
C9 H9 0.93
C10 C11 1.3771(18)
C10 H10 0.93
C11 C12 1.3758(18)
C12 C13 1.3869(19)
C12 H12 0.93
C13 H13 0.93

loop_
_geom_hbond_atom_site_label_D
_geom_hbond_atom_site_label_H
_geom_hbond_atom_site_label_A
_geom_hbond_site_symmetry_A
_geom_hbond_distance_DH
_geom_hbond_distance_HA
_geom_hbond_distance_DA
_geom_hbond_angle_DHA
_geom_hbond_publ_flag
O1 H1 O2 2_456 0.82 1.86 2.6766(14) 173.7 yes
C5 H5 O4 2_666 0.93 2.6 3.5150(17) 169.6 yes
C9 H9 O6 1_455 0.93 2.6 3.3511(18) 138 yes

loop_
_geom_torsion_atom_site_label_1
_geom_torsion_atom_site_label_2
_geom_torsion_atom_site_label_3
_geom_torsion_atom_site_label_4
_geom_torsion
O4 S1 N1 C3 57.75(12)
O3 S1 N1 C3 -172.05(10)
C8 S1 N1 C3 -57.63(12)
O2 C1 C2 C7 179.10(13)
O1 C1 C2 C7 -0.05(17)
O2 C1 C2 C3 -0.3(2)
O1 C1 C2 C3 -179.48(11)
C7 C2 C3 C4 0.65(18)
C1 C2 C3 C4 -179.91(11)
C7 C2 C3 N1 179.55(11)
C1 C2 C3 N1 -1.01(17)
S1 N1 C3 C4 -32.39(17)
S1 N1 C3 C2 148.74(10)
C2 C3 C4 C5 -2.0(2)
N1 C3 C4 C5 179.15(12)
C3 C4 C5 C6 1.4(2)
C4 C5 C6 C7 0.5(2)
C5 C6 C7 C2 -1.8(2)
C3 C2 C7 C6 1.3(2)
C1 C2 C7 C6 -178.20(13)
O4 S1 C8 C13 -17.03(12)
O3 S1 C8 C13 -148.14(11)
N1 S1 C8 C13 100.16(11)
O4 S1 C8 C9 162.39(11)
O3 S1 C8 C9 31.28(12)
N1 S1 C8 C9 -80.42(12)
C13 C8 C9 C10 -1.3(2)
S1 C8 C9 C10 179.30(11)
C8 C9 C10 C11 0.3(2)
C9 C10 C11 C12 0.3(2)
C9 C10 C11 N2 -179.56(12)
O5 N2 C11 C12 167.21(13)
O6 N2 C11 C12 -13.63(18)
O5 N2 C11 C10 -12.89(18)
O6 N2 C11 C10 166.27(13)
C10 C11 C12 C13 -0.1(2)
N2 C11 C12 C13 179.83(12)
C9 C8 C13 C12 1.6(2)
S1 C8 C13 C12 -179.04(11)
C11 C12 C13 C8 -0.9(2)

_cod_database_fobs_code 2021692
